data_2011967
loop_
_publ_author_name
'Kubo, Kanji'
'Yamamoto, Emi'
'Mori, Akira'

_publ_section_title
;
 5-Cyanotropolone and 5-nitrotropolone
;
_journal_issue 5
_journal_name_full 'Acta Crystallographica Section C'
_journal_page_first 611
_journal_page_last 613
_journal_paper_doi 10.1107/S0108270101002463
_journal_volume 57
_journal_year 2001
_chemical_formula_moiety 'C7 H5 N O4'
_chemical_formula_sum 'C7 H5 N O4'
_chemical_formula_weight 167.12
_chemical_name_systematic
;
 ?
;
_space_group_IT_number 2
_symmetry_cell_setting triclinic
_symmetry_space_group_name_Hall '-P 1'
_symmetry_space_group_name_H-M 'P -1'
_audit_creation_method SHELXL-97
_cell_angle_alpha 90.751(14)
_cell_angle_beta 104.796(8)
_cell_angle_gamma 94.410(13)
_cell_formula_units_Z 4
_cell_length_a 7.5701(10)
_cell_length_b 14.496(3)
_cell_length_c 6.4945(7)
_cell_measurement_reflns_used 25
_cell_measurement_temperature 296(2)
_cell_measurement_theta_max 18.3
_cell_measurement_theta_min 10.8
_cell_volume 686.61(19)
_computing_cell_refinement ' CAD-4 Software'
_computing_data_collection ' CAD-4 Software (Enraf-Nonius, 1989)'
_computing_data_reduction ' MolEN (Fair, 1990)'
_computing_molecular_graphics 'Xtal_GX (Hall & du Boulay, 1995)'
_computing_publication_material SHELXL97
_computing_structure_refinement 'SHELXL97 (Sheldrick, 1997)'
_computing_structure_solution ' SIR97 (Altomare et al., 1997)'
_diffrn_ambient_temperature 296(2)
_diffrn_measured_fraction_theta_full .000
_diffrn_measured_fraction_theta_max .999
_diffrn_measurement_device_type 'Enraf-Nonius CAD4'
_diffrn_measurement_method \w--2\q
_diffrn_radiation_monochromator graphite
_diffrn_radiation_source 'fine-focus sealed tube'
_diffrn_radiation_type MoK\a
_diffrn_radiation_wavelength .71073
_diffrn_reflns_av_R_equivalents .0092
_diffrn_reflns_av_sigmaI/netI .0242
_diffrn_reflns_limit_h_max 9
_diffrn_reflns_limit_h_min -9
_diffrn_reflns_limit_k_max 0
_diffrn_reflns_limit_k_min -19
_diffrn_reflns_limit_l_max 8
_diffrn_reflns_limit_l_min -8
_diffrn_reflns_number 3438
_diffrn_reflns_theta_full .50
_diffrn_reflns_theta_max 27.97
_diffrn_reflns_theta_min 2.79
_diffrn_standards_decay_% .5
_diffrn_standards_interval_time 120
_diffrn_standards_number 3
_exptl_absorpt_coefficient_mu .136
_exptl_absorpt_correction_T_max .969
_exptl_absorpt_correction_T_min .914
_exptl_absorpt_correction_type \y
_exptl_absorpt_process_details 'via \y scans (North et al., 1968)'
_exptl_crystal_colour yellow
_exptl_crystal_density_diffrn 1.617
_exptl_crystal_density_meas ?
_exptl_crystal_description prism
_exptl_crystal_F_000 344
_exptl_crystal_size_max .40
_exptl_crystal_size_mid .30
_exptl_crystal_size_min .23
_refine_diff_density_max .288
_refine_diff_density_min -.177
_refine_ls_extinction_coef .141(9)
_refine_ls_extinction_method 'SHELXL97 (Sheldrick, 1997)'
_refine_ls_goodness_of_fit_ref 1.026
_refine_ls_hydrogen_treatment constr
_refine_ls_matrix_type full
_refine_ls_number_parameters 220
_refine_ls_number_reflns 3309
_refine_ls_number_restraints 0
_refine_ls_restrained_S_all 1.026
_refine_ls_R_factor_all .0616
_refine_ls_R_factor_gt .0388
_refine_ls_shift/su_max .000
_refine_ls_shift/su_mean .000
_refine_ls_structure_factor_coef Fsqd
_refine_ls_weighting_details 'calc w=1/[\s^2^(Fo^2^)+(0.0603P)^2^+0.1579P] where P=(Fo^2^+2Fc^2^)/3'
_refine_ls_weighting_scheme calc
_refine_ls_wR_factor_ref .1191
_reflns_number_gt 2493
_reflns_number_total 3309
_reflns_threshold_expression I>2\s(I)
_cod_data_source_file fr1319.cif
_cod_data_source_block II
_cod_depositor_comments
;
The following automatic conversions were performed:

'_exptl_crystal_density_meas' value 'not measured' was changed to '?'
- the value is perceived as not measured.

Automatic conversion script
Id: cif_fix_values 3008 2015-01-20 13:52:24Z robertas 
;
_cod_original_cell_volume 686.7(2)
_cod_database_code 2011967
_cod_database_fobs_code 2011967

loop_
_symmetry_equiv_pos_as_xyz
'x, y, z'
'-x, -y, -z'

loop_
_atom_site_label
_atom_site_fract_x
_atom_site_fract_y
_atom_site_fract_z
_atom_site_U_iso_or_equiv
_atom_site_adp_type
_atom_site_calc_flag
_atom_site_refinement_flags
_atom_site_occupancy
_atom_site_disorder_assembly
_atom_site_disorder_group
_atom_site_type_symbol
N1 -.25178(18) .30941(10) .1946(2) .0470(3) Uani d . 1 . . N
O1 .28301(16) .47812(9) .94339(18) .0542(3) Uani d . 1 . . O
O2 .48839(15) .43210(10) .70233(19) .0569(3) Uani d . 1 . . O
H2 .5094 .4555 .8227 .085 Uiso calc R 1 . . H
O3 -.23379(19) .28045(13) .0255(2) .0798(5) Uani d . 1 . . O
O4 -.40023(17) .31145(12) .2321(2) .0768(5) Uani d . 1 . . O
C1 .1988(2) .43735(10) .7734(2) .0379(3) Uani d . 1 . . C
C2 .30936(19) .41137(11) .6274(2) .0390(3) Uani d . 1 . . C
C3 .2522(2) .37069(11) .4275(2) .0408(3) Uani d . 1 . . C
H3 .3455 .3612 .3620 .049 Uiso calc R 1 . . H
C4 .0752(2) .34116(10) .3061(2) .0380(3) Uani d . 1 . . C
H4 .0671 .3158 .1714 .046 Uiso calc R 1 . . H
C5 -.08634(19) .34488(10) .3604(2) .0358(3) Uani d . 1 . . C
C6 -.1194(2) .37814(10) .5509(2) .0390(3) Uani d . 1 . . C
H6 -.2410 .3724 .5577 .047 Uiso calc R 1 . . H
C7 .0037(2) .41758(11) .7260(2) .0396(3) Uani d . 1 . . C
H7 -.0479 .4349 .8347 .048 Uiso calc R 1 . . H
N11 .13714(17) .18383(9) .7945(2) .0407(3) Uani d . 1 . . N
O11 .31610(16) .02160(9) .05243(17) .0510(3) Uani d . 1 . . O
O12 .63329(15) .08343(10) .28423(19) .0543(3) Uani d . 1 . . O
H12 .5973 .0556 .1685 .081 Uiso calc R 1 . . H
O13 -.02239(17) .15694(10) .7807(2) .0636(4) Uani d . 1 . . O
O14 .22838(18) .23618(9) .9379(2) .0575(4) Uani d . 1 . . O
C11 .31226(19) .06151(10) .2222(2) .0369(3) Uani d . 1 . . C
C12 .49053(19) .09777(11) .3617(2) .0388(3) Uani d . 1 . . C
C13 .52839(19) .14325(11) .5555(2) .0426(4) Uani d . 1 . . C
H13 .6519 .1609 .6151 .051 Uiso calc R 1 . . H
C14 .4102(2) .16753(10) .6789(2) .0387(3) Uani d . 1 . . C
H14 .4652 .1985 .8084 .046 Uiso calc R 1 . . H
C15 .22434(19) .15096(9) .6306(2) .0338(3) Uani d . 1 . . C
C16 .10273(18) .10841(10) .4486(2) .0368(3) Uani d . 1 . . C
H16 -.0207 .1052 .4476 .044 Uiso calc R 1 . . H
C17 .14100(19) .07114(11) .2729(2) .0396(3) Uani d . 1 . . C
H17 .0384 .0480 .1678 .048 Uiso calc R 1 . . H

loop_
_atom_site_aniso_label
_atom_site_aniso_U_11
_atom_site_aniso_U_22
_atom_site_aniso_U_33
_atom_site_aniso_U_12
_atom_site_aniso_U_13
_atom_site_aniso_U_23
N1 .0367(7) .0564(8) .0448(7) -.0021(6) .0076(6) -.0126(6)
O1 .0455(6) .0709(8) .0417(6) .0002(5) .0053(5) -.0168(5)
O2 .0321(6) .0888(9) .0468(7) .0026(6) .0064(5) -.0165(6)
O3 .0514(8) .1265(13) .0560(8) -.0107(8) .0112(6) -.0454(8)
O4 .0333(6) .1205(13) .0739(9) -.0065(7) .0144(6) -.0332(9)
C1 .0394(7) .0410(8) .0325(7) .0047(6) .0078(6) -.0023(6)
C2 .0293(6) .0474(8) .0404(8) .0061(6) .0082(6) .0004(6)
C3 .0324(7) .0537(9) .0396(7) .0088(6) .0137(6) -.0049(6)
C4 .0374(7) .0443(8) .0336(7) .0064(6) .0109(6) -.0069(6)
C5 .0320(7) .0383(7) .0360(7) .0022(5) .0072(5) -.0049(6)
C6 .0332(7) .0464(8) .0402(7) .0033(6) .0149(6) -.0038(6)
C7 .0391(7) .0476(8) .0354(7) .0041(6) .0156(6) -.0050(6)
N11 .0404(7) .0466(7) .0370(6) .0103(5) .0118(5) -.0059(5)
O11 .0456(6) .0713(8) .0372(6) .0120(5) .0111(5) -.0135(5)
O12 .0345(6) .0798(9) .0508(7) .0045(5) .0162(5) -.0179(6)
O13 .0396(6) .0951(10) .0600(8) .0035(6) .0219(6) -.0199(7)
O14 .0568(7) .0658(8) .0497(7) .0027(6) .0154(6) -.0263(6)
C11 .0353(7) .0445(8) .0307(7) .0068(6) .0073(5) -.0025(6)
C12 .0303(7) .0471(8) .0407(7) .0060(6) .0116(6) -.0010(6)
C13 .0271(6) .0548(9) .0433(8) .0005(6) .0055(6) -.0089(7)
C14 .0345(7) .0454(8) .0336(7) .0022(6) .0050(5) -.0083(6)
C15 .0338(7) .0366(7) .0323(7) .0055(5) .0101(5) -.0035(5)
C16 .0275(6) .0453(8) .0372(7) .0034(5) .0079(5) -.0044(6)
C17 .0310(7) .0512(8) .0336(7) .0011(6) .0040(5) -.0089(6)

loop_
_atom_type_symbol
_atom_type_description
_atom_type_scat_dispersion_real
_atom_type_scat_dispersion_imag
_atom_type_scat_source
C C .0033 .0016 'International Tables Vol C Tables 4.2.6.8 and 6.1.1.4'
H H .0000 .0000 'International Tables Vol C Tables 4.2.6.8 and 6.1.1.4'
N N .0061 .0033 'International Tables Vol C Tables 4.2.6.8 and 6.1.1.4'
O O .0106 .0060 'International Tables Vol C Tables 4.2.6.8 and 6.1.1.4'

loop_
_geom_angle_atom_site_label_1
_geom_angle_atom_site_label_2
_geom_angle_atom_site_label_3
_geom_angle
O4 N1 O3 122.57(14)
O4 N1 C5 118.62(13)
O3 N1 C5 118.81(13)
C2 O2 H2 109.5
O1 C1 C7 120.24(13)
O1 C1 C2 116.69(14)
C7 C1 C2 123.07(13)
O2 C2 C3 116.53(13)
O2 C2 C1 114.40(13)
C3 C2 C1 129.06(13)
C2 C3 C4 130.09(13)
C2 C3 H3 115.0
C4 C3 H3 115.0
C5 C4 C3 128.22(13)
C5 C4 H4 115.9
C3 C4 H4 115.9
C4 C5 C6 129.51(13)
C4 C5 N1 115.29(13)
C6 C5 N1 115.20(12)
C7 C6 C5 128.31(14)
C7 C6 H6 115.8
C5 C6 H6 115.8
C6 C7 C1 131.63(13)
C6 C7 H7 114.2
C1 C7 H7 114.2
O13 N11 O14 123.05(13)
O13 N11 C15 118.43(12)
O14 N11 C15 118.52(13)
C12 O12 H12 109.5
O11 C11 C17 120.36(13)
O11 C11 C12 116.42(13)
C17 C11 C12 123.22(12)
O12 C12 C13 116.56(13)
O12 C12 C11 114.07(13)
C13 C12 C11 129.37(13)
C12 C13 C14 130.18(14)
C12 C13 H13 114.9
C14 C13 H13 114.9
C15 C14 C13 127.50(14)
C15 C14 H14 116.3
C13 C14 H14 116.3
C14 C15 C16 129.92(13)
C14 C15 N11 115.11(12)
C16 C15 N11 114.97(12)
C17 C16 C15 128.69(13)
C17 C16 H16 115.7
C15 C16 H16 115.7
C16 C17 C11 131.05(13)
C16 C17 H17 114.5
C11 C17 H17 114.5

loop_
_geom_bond_atom_site_label_1
_geom_bond_atom_site_label_2
_geom_bond_site_symmetry_2
_geom_bond_distance
_geom_bond_publ_flag
N1 O4 . 1.2117(18) yes
N1 O3 . 1.2139(18) yes
N1 C5 . 1.4800(19) yes
O1 C1 . 1.2411(17) yes
O2 C2 . 1.3268(18) yes
O2 H2 . .8200 ?
C1 C7 . 1.435(2) yes
C1 C2 . 1.478(2) yes
C2 C3 . 1.370(2) yes
C3 C4 . 1.401(2) yes
C3 H3 . .9300 ?
C4 C5 . 1.361(2) yes
C4 H4 . .9300 ?
C5 C6 . 1.4096(19) yes
C6 C7 . 1.359(2) yes
C6 H6 . .9300 ?
C7 H7 . .9300 ?
N11 O13 . 1.2205(17) yes
N11 O14 . 1.2220(17) yes
N11 C15 . 1.4796(17) yes
O11 C11 . 1.2463(17) yes
O12 C12 . 1.3317(17) yes
O12 H12 . .8200 ?
C11 C17 . 1.433(2) yes
C11 C12 . 1.474(2) yes
C12 C13 . 1.366(2) yes
C13 C14 . 1.405(2) yes
C13 H13 . .9300 ?
C14 C15 . 1.3626(19) yes
C14 H14 . .9300 ?
C15 C16 . 1.4012(19) yes
C16 C17 . 1.3620(19) yes
C16 H16 . .9300 ?
C17 H17 . .9300 ?

loop_
_geom_hbond_atom_site_label_D
_geom_hbond_atom_site_label_H
_geom_hbond_atom_site_label_A
_geom_hbond_site_symmetry_A
_geom_hbond_distance_DH
_geom_hbond_distance_HA
_geom_hbond_distance_DA
_geom_hbond_angle_DHA
_geom_hbond_publ_flag
O2 H2 O1 2_667 .82 2.05 2.743(2) 142 yes
O2 H2 O1 . .82 2.10 2.586(2) 117 yes
O12 H12 O11 2_655 .82 2.07 2.771(2) 143 yes
O12 H12 O11 . .82 2.09 2.573(2) 118 yes

loop_
_geom_torsion_atom_site_label_1
_geom_torsion_atom_site_label_2
_geom_torsion_atom_site_label_3
_geom_torsion_atom_site_label_4
_geom_torsion
O1 C1 C2 O2 2.6(2)
C7 C1 C2 O2 -177.42(15)
O1 C1 C2 C3 -176.34(16)
C7 C1 C2 C3 3.6(3)
O2 C2 C3 C4 -179.91(16)
C1 C2 C3 C4 -1.0(3)
C2 C3 C4 C5 -.9(3)
C3 C4 C5 C6 -.6(3)
C3 C4 C5 N1 178.94(15)
O4 N1 C5 C4 -179.41(16)
O3 N1 C5 C4 -.3(2)
O4 N1 C5 C6 .2(2)
O3 N1 C5 C6 179.31(16)
C4 C5 C6 C7 2.2(3)
N1 C5 C6 C7 -177.32(15)
C5 C6 C7 C1 -.2(3)
O1 C1 C7 C6 176.81(16)
C2 C1 C7 C6 -3.1(3)
O11 C11 C12 O12 .7(2)
C17 C11 C12 O12 -178.70(14)
O11 C11 C12 C13 -179.38(16)
C17 C11 C12 C13 1.2(3)
O12 C12 C13 C14 -179.17(17)
C11 C12 C13 C14 .9(3)
C12 C13 C14 C15 -.4(3)
C13 C14 C15 C16 -1.6(3)
C13 C14 C15 N11 179.16(15)
O13 N11 C15 C14 -166.88(15)
O14 N11 C15 C14 12.7(2)
O13 N11 C15 C16 13.8(2)
O14 N11 C15 C16 -166.65(14)
C14 C15 C16 C17 1.1(3)
N11 C15 C16 C17 -179.65(15)
C15 C16 C17 C11 1.9(3)
O11 C11 C17 C16 177.43(16)
C12 C11 C17 C16 -3.2(3)

loop_
_cod_related_entry_id
_cod_related_entry_database
_cod_related_entry_code
1 ChemSpider 387713
